data_4069443
loop_
_publ_author_name
'Barnea, Eyal'
'Majumder, Supriyo'
'Staples, Richard J.'
'Odom, Aaron L.'

_publ_section_title
;
 One-Step Route to 2,3-Diaminopyrroles Using a Titanium-Catalyzed
 Four-Component Coupling
;
_journal_issue 13
_journal_name_full Organometallics
_journal_page_first 3876
_journal_paper_doi 10.1021/om9001928
_journal_volume 28
_journal_year 2009
_chemical_formula_moiety 'C22 H34 N4 Si'
_chemical_formula_sum 'C22 H34 N4 Si'
_chemical_formula_weight 382.62
_space_group_IT_number 2
_symmetry_cell_setting triclinic
_symmetry_Int_Tables_number 2
_symmetry_space_group_name_Hall '-P 1'
_symmetry_space_group_name_H-M 'P -1'
_atom_sites_solution_hydrogens geom
_atom_sites_solution_primary direct
_atom_sites_solution_secondary difmap
_audit_creation_method SHELXL-97
_cell_angle_alpha 92.189(6)
_cell_angle_beta 96.624(4)
_cell_angle_gamma 107.668(4)
_cell_formula_units_Z 2
_cell_length_a 6.403(2)
_cell_length_b 10.510(4)
_cell_length_c 18.446(6)
_cell_measurement_reflns_used 683
_cell_measurement_temperature 173(2)
_cell_measurement_theta_max 54.428
_cell_measurement_theta_min 4.457
_cell_volume 1171.4(7)
_computing_cell_refinement 'SMART (BRUKER, V1.56, 2002)'
_computing_data_collection 'COSMO (BRUKER, V2.0, 2006)'
_computing_data_reduction 'SAINT (BRUKER, V7.34A, 2006)'
_computing_molecular_graphics 'SHELXTL (Sheldrick, Acta Cryst. A64 2008, 112-122)'
_computing_publication_material 'SHELXTL (Sheldrick, Acta Cryst. A64 2008, 112-122)'
_computing_structure_refinement 'SHELXL (Sheldrick, Acta Cryst. A64 2008, 112-122)'
_computing_structure_solution 'SHELXS (Sheldrick, Acta Cryst. A64 2008, 112-122)'
_diffrn_ambient_temperature 173(2)
_diffrn_detector_area_resol_mean 836.6
_diffrn_measured_fraction_theta_full 0.610
_diffrn_measured_fraction_theta_max 0.528
_diffrn_measurement_device_type 'CCD area detector'
_diffrn_measurement_method '\w,and/f 0.5 deg'
_diffrn_radiation_monochromator graphite
_diffrn_radiation_probe x-ray
_diffrn_radiation_type MoK\a
_diffrn_radiation_wavelength 0.71073
_diffrn_reflns_av_R_equivalents 0.0000
_diffrn_reflns_av_sigmaI/netI 0.0353
_diffrn_reflns_limit_h_max 8
_diffrn_reflns_limit_h_min -8
_diffrn_reflns_limit_k_max 13
_diffrn_reflns_limit_k_min -13
_diffrn_reflns_limit_l_max 23
_diffrn_reflns_limit_l_min 0
_diffrn_reflns_number 2839
_diffrn_reflns_theta_full 25.00
_diffrn_reflns_theta_max 27.47
_diffrn_reflns_theta_min 2.04
_diffrn_source 'fine-focus sealed tube'
_exptl_absorpt_coefficient_mu 0.113
_exptl_absorpt_correction_T_max 0.745553
_exptl_absorpt_correction_T_min 0.576144
_exptl_absorpt_correction_type multi-scan
_exptl_absorpt_process_details TWINABS
_exptl_crystal_colour colorless
_exptl_crystal_density_diffrn 1.085
_exptl_crystal_density_method 'not measured'
_exptl_crystal_description chunk
_exptl_crystal_F_000 416
_exptl_crystal_size_max 0.350
_exptl_crystal_size_mid 0.225
_exptl_crystal_size_min 0.175
_refine_diff_density_max 0.318
_refine_diff_density_min -0.321
_refine_diff_density_rms 0.047
_refine_ls_extinction_method none
_refine_ls_goodness_of_fit_ref 1.011
_refine_ls_hydrogen_treatment constr
_refine_ls_matrix_type full
_refine_ls_number_parameters 254
_refine_ls_number_reflns 2839
_refine_ls_number_restraints 0
_refine_ls_restrained_S_all 1.011
_refine_ls_R_factor_all 0.0564
_refine_ls_R_factor_gt 0.0508
_refine_ls_shift/su_max 0.000
_refine_ls_shift/su_mean 0.000
_refine_ls_structure_factor_coef Fsqd
_refine_ls_weighting_details 'calc w=1/[\s^2^(Fo^2^)+(0.1400P)^2^+1.9931P] where P=(Fo^2^+2Fc^2^)/3'
_refine_ls_weighting_scheme calc
_refine_ls_wR_factor_gt 0.2032
_refine_ls_wR_factor_ref 0.2085
_reflns_number_gt 2602
_reflns_number_total 2839
_reflns_threshold_expression >2sigma(I)
_cod_data_source_file om9001928_si_002.cif
_cod_data_source_block twin5
_cod_depositor_comments
;
The following automatic conversions were performed:

'_exptl_absorpt_correction_type' value 'Multi-scan' changed to
'multi-scan' according to
/home/saulius/struct/CIF-dictionaries/cif_core.dic dictionary named
'cif_core.dic' version 2.4.2 from 2011-04-26.

Automatic conversion script
Id: cif_fix_values 1715 2011-07-08 13:25:40Z adriana 
;
_cod_database_code 4069443
_contact_crystallographer_name 'Richard Staples'
_contact_crystallographer_email xraystaples@chemistry.msu.com

loop_
_symmetry_equiv_pos_as_xyz
'x, y, z'
'-x, -y, -z'

loop_
_atom_site_label
_atom_site_type_symbol
_atom_site_fract_x
_atom_site_fract_y
_atom_site_fract_z
_atom_site_U_iso_or_equiv
_atom_site_adp_type
_atom_site_occupancy
_atom_site_symmetry_multiplicity
_atom_site_calc_flag
_atom_site_refinement_flags
Si1 Si 1.4429(3) 0.41207(14) 0.33595(8) 0.0226(4) Uani 1 1 d .
N1 N 0.8501(7) 0.1237(4) 0.3014(2) 0.0210(10) Uani 1 1 d .
N2 N -0.0182(9) -0.2430(6) 0.4599(3) 0.0460(14) Uani 1 1 d .
N3 N 1.1730(8) 0.2577(4) 0.1572(2) 0.0258(10) Uani 1 1 d .
H3 H 1.2629 0.2158 0.1430 0.031 Uiso 1 1 calc R
N4 N 0.7206(8) 0.0448(4) 0.1729(2) 0.0256(10) Uani 1 1 d .
H4 H 0.6128 0.0727 0.1526 0.031 Uiso 1 1 calc R
C1 C 1.0335(9) 0.2149(5) 0.3418(3) 0.0226(12) Uani 1 1 d .
H1 H 1.0561 0.2289 0.3937 0.027 Uiso 1 1 calc R
C2 C 1.1783(9) 0.2822(5) 0.2966(3) 0.0200(11) Uani 1 1 d .
C3 C 1.0789(9) 0.2260(5) 0.2233(3) 0.0204(11) Uani 1 1 d .
C4 C 0.8808(9) 0.1281(5) 0.2274(3) 0.0200(11) Uani 1 1 d .
C5 C 0.6662(8) 0.0457(5) 0.3321(3) 0.0209(10) Uani 1 1 d .
C6 C 0.4516(10) 0.0329(5) 0.3028(3) 0.0277(13) Uani 1 1 d .
H6 H 0.4255 0.0758 0.2597 0.033 Uiso 1 1 calc R
C7 C 0.2754(10) -0.0410(5) 0.3351(4) 0.0278(13) Uani 1 1 d .
H7 H 0.1286 -0.0483 0.3148 0.033 Uiso 1 1 calc R
C8 C 0.3133(9) -0.1058(5) 0.3983(3) 0.0258(12) Uani 1 1 d .
C9 C 0.5289(9) -0.0928(5) 0.4286(3) 0.0242(12) Uani 1 1 d .
H9 H 0.5551 -0.1363 0.4714 0.029 Uiso 1 1 calc R
C10 C 0.7033(9) -0.0169(5) 0.3965(3) 0.0229(11) Uani 1 1 d .
H10 H 0.8505 -0.0065 0.4178 0.028 Uiso 1 1 calc R
C11 C 0.1294(10) -0.1839(6) 0.4325(3) 0.0329(13) Uani 1 1 d .
C12 C 1.6640(10) 0.4297(6) 0.2749(3) 0.0315(14) Uani 1 1 d .
H12A H 1.6867 0.3426 0.2660 0.047 Uiso 1 1 calc R
H12B H 1.8023 0.4943 0.2987 0.047 Uiso 1 1 calc R
H12C H 1.6183 0.4614 0.2282 0.047 Uiso 1 1 calc R
C13 C 1.3987(11) 0.5773(5) 0.3544(3) 0.0364(15) Uani 1 1 d .
H13A H 1.3356 0.6049 0.3090 0.055 Uiso 1 1 calc R
H13B H 1.5405 0.6444 0.3730 0.055 Uiso 1 1 calc R
H13C H 1.2967 0.5693 0.3910 0.055 Uiso 1 1 calc R
C14 C 1.5397(11) 0.3577(6) 0.4252(3) 0.0372(15) Uani 1 1 d .
H14A H 1.4235 0.3437 0.4570 0.056 Uiso 1 1 calc R
H14B H 1.6731 0.4270 0.4487 0.056 Uiso 1 1 calc R
H14C H 1.5735 0.2739 0.4168 0.056 Uiso 1 1 calc R
C15 C 1.1198(10) 0.3612(6) 0.1125(3) 0.0291(13) Uani 1 1 d .
C16 C 0.8805(12) 0.3090(7) 0.0759(4) 0.053(2) Uani 1 1 d .
H16A H 0.8556 0.2228 0.0485 0.080 Uiso 1 1 calc R
H16B H 0.8513 0.3735 0.0423 0.080 Uiso 1 1 calc R
H16C H 0.7809 0.2973 0.1134 0.080 Uiso 1 1 calc R
C17 C 1.2767(14) 0.3848(8) 0.0548(4) 0.0531(19) Uani 1 1 d .
H17A H 1.4297 0.4199 0.0789 0.080 Uiso 1 1 calc R
H17B H 1.2452 0.4497 0.0220 0.080 Uiso 1 1 calc R
H17C H 1.2564 0.3002 0.0265 0.080 Uiso 1 1 calc R
C18 C 1.1549(11) 0.4923(6) 0.1577(4) 0.0378(15) Uani 1 1 d .
H18A H 1.0651 0.4752 0.1979 0.057 Uiso 1 1 calc R
H18B H 1.1109 0.5557 0.1265 0.057 Uiso 1 1 calc R
H18C H 1.3114 0.5302 0.1777 0.057 Uiso 1 1 calc R
C19 C 0.7309(10) -0.0910(5) 0.1490(3) 0.0306(13) Uani 1 1 d .
C20 C 0.9578(11) -0.0835(6) 0.1264(4) 0.0410(16) Uani 1 1 d .
H20A H 0.9827 -0.0303 0.0839 0.062 Uiso 1 1 calc R
H20B H 0.9614 -0.1741 0.1137 0.062 Uiso 1 1 calc R
H20C H 1.0738 -0.0414 0.1672 0.062 Uiso 1 1 calc R
C21 C 0.5492(12) -0.1421(7) 0.0837(4) 0.0480(18) Uani 1 1 d .
H21A H 0.4075 -0.1403 0.0981 0.072 Uiso 1 1 calc R
H21B H 0.5386 -0.2342 0.0678 0.072 Uiso 1 1 calc R
H21C H 0.5850 -0.0847 0.0434 0.072 Uiso 1 1 calc R
C22 C 0.6791(12) -0.1842(6) 0.2103(4) 0.0409(16) Uani 1 1 d .
H22A H 0.7870 -0.1471 0.2539 0.061 Uiso 1 1 calc R
H22B H 0.6871 -0.2725 0.1946 0.061 Uiso 1 1 calc R
H22C H 0.5300 -0.1929 0.2218 0.061 Uiso 1 1 calc R

loop_
_atom_site_aniso_label
_atom_site_aniso_U_11
_atom_site_aniso_U_22
_atom_site_aniso_U_33
_atom_site_aniso_U_23
_atom_site_aniso_U_13
_atom_site_aniso_U_12
Si1 0.0235(8) 0.0192(6) 0.0225(7) 0.0006(7) 0.0019(7) 0.0031(5)
N1 0.020(2) 0.023(2) 0.020(2) 0.0028(18) 0.002(2) 0.0052(18)
N2 0.030(3) 0.053(3) 0.051(4) 0.016(3) 0.014(3) 0.004(3)
N3 0.033(3) 0.026(2) 0.022(2) 0.0050(19) 0.008(2) 0.0125(19)
N4 0.019(2) 0.028(2) 0.027(2) -0.004(2) -0.005(2) 0.0071(18)
C1 0.025(3) 0.019(2) 0.019(2) -0.001(2) -0.003(3) 0.004(2)
C2 0.021(3) 0.017(2) 0.021(3) -0.001(2) 0.001(2) 0.006(2)
C3 0.022(3) 0.020(2) 0.020(2) 0.004(2) 0.005(2) 0.007(2)
C4 0.022(3) 0.021(2) 0.018(2) 0.000(2) 0.003(2) 0.008(2)
C5 0.020(3) 0.017(2) 0.024(2) -0.001(2) 0.003(2) 0.0056(19)
C6 0.030(4) 0.030(3) 0.024(3) 0.005(3) 0.000(3) 0.013(3)
C7 0.018(3) 0.033(3) 0.034(3) 0.002(3) 0.001(3) 0.010(2)
C8 0.028(3) 0.022(2) 0.026(3) 0.001(2) 0.008(3) 0.005(2)
C9 0.026(3) 0.025(2) 0.022(2) 0.004(2) 0.007(2) 0.007(2)
C10 0.025(3) 0.024(2) 0.021(2) 0.003(2) 0.002(2) 0.010(2)
C11 0.026(3) 0.036(3) 0.035(3) 0.004(3) 0.003(3) 0.007(2)
C12 0.025(3) 0.035(3) 0.034(3) 0.006(3) 0.011(3) 0.005(2)
C13 0.045(4) 0.025(3) 0.039(3) -0.003(3) 0.008(3) 0.010(3)
C14 0.038(4) 0.043(3) 0.026(3) 0.000(3) -0.004(3) 0.009(3)
C15 0.031(3) 0.034(3) 0.022(3) 0.009(2) 0.006(3) 0.007(2)
C16 0.055(5) 0.053(4) 0.045(4) 0.018(3) -0.016(4) 0.015(4)
C17 0.069(6) 0.062(4) 0.038(4) 0.021(4) 0.025(4) 0.026(4)
C18 0.046(4) 0.034(3) 0.037(3) 0.011(3) 0.009(3) 0.017(3)
C19 0.027(3) 0.032(3) 0.029(3) -0.008(2) -0.003(3) 0.006(2)
C20 0.034(4) 0.036(3) 0.049(4) -0.013(3) 0.010(3) 0.005(3)
C21 0.044(4) 0.051(4) 0.040(4) -0.014(3) -0.008(3) 0.010(3)
C22 0.049(4) 0.023(3) 0.046(4) -0.003(3) 0.007(3) 0.005(3)

loop_
_atom_type_symbol
_atom_type_description
_atom_type_scat_dispersion_real
_atom_type_scat_dispersion_imag
_atom_type_scat_source
C C 0.0033 0.0016 'International Tables Vol C Tables 4.2.6.8 and 6.1.1.4'
H H 0.0000 0.0000 'International Tables Vol C Tables 4.2.6.8 and 6.1.1.4'
N N 0.0061 0.0033 'International Tables Vol C Tables 4.2.6.8 and 6.1.1.4'
Si Si 0.0817 0.0704 'International Tables Vol C Tables 4.2.6.8 and 6.1.1.4'

loop_
_geom_angle_atom_site_label_1
_geom_angle_atom_site_label_2
_geom_angle_atom_site_label_3
_geom_angle
C14 Si1 C13 107.6(3)
C14 Si1 C2 107.7(3)
C13 Si1 C2 111.0(3)
C14 Si1 C12 108.2(3)
C13 Si1 C12 110.2(3)
C2 Si1 C12 111.9(2)
C1 N1 C4 108.0(4)
C1 N1 C5 123.8(4)
C4 N1 C5 128.1(4)
C3 N3 C15 120.3(4)
C3 N3 H3 119.9
C15 N3 H3 119.9
C4 N4 C19 120.9(4)
C4 N4 H4 119.5
C19 N4 H4 119.5
C2 C1 N1 110.6(4)
C2 C1 H1 124.7
N1 C1 H1 124.7
C1 C2 C3 105.3(4)
C1 C2 Si1 120.3(4)
C3 C2 Si1 134.4(4)
C4 C3 N3 124.4(5)
C4 C3 C2 108.8(5)
N3 C3 C2 126.7(5)
C3 C4 N1 107.2(4)
C3 C4 N4 131.8(5)
N1 C4 N4 120.9(5)
C6 C5 C10 119.2(5)
C6 C5 N1 122.1(5)
C10 C5 N1 118.7(5)
C7 C6 C5 120.8(5)
C7 C6 H6 119.6
C5 C6 H6 119.6
C6 C7 C8 119.7(5)
C6 C7 H7 120.1
C8 C7 H7 120.1
C9 C8 C7 120.0(5)
C9 C8 C11 119.9(5)
C7 C8 C11 120.2(5)
C10 C9 C8 119.7(5)
C10 C9 H9 120.2
C8 C9 H9 120.2
C9 C10 C5 120.6(5)
C9 C10 H10 119.7
C5 C10 H10 119.7
N2 C11 C8 178.3(6)
Si1 C12 H12A 109.5
Si1 C12 H12B 109.5
H12A C12 H12B 109.5
Si1 C12 H12C 109.5
H12A C12 H12C 109.5
H12B C12 H12C 109.5
Si1 C13 H13A 109.5
Si1 C13 H13B 109.5
H13A C13 H13B 109.5
Si1 C13 H13C 109.5
H13A C13 H13C 109.5
H13B C13 H13C 109.5
Si1 C14 H14A 109.5
Si1 C14 H14B 109.5
H14A C14 H14B 109.5
Si1 C14 H14C 109.5
H14A C14 H14C 109.5
H14B C14 H14C 109.5
N3 C15 C17 105.5(5)
N3 C15 C18 112.4(4)
C17 C15 C18 109.5(5)
N3 C15 C16 109.9(5)
C17 C15 C16 110.2(5)
C18 C15 C16 109.2(5)
C15 C16 H16A 109.5
C15 C16 H16B 109.5
H16A C16 H16B 109.5
C15 C16 H16C 109.5
H16A C16 H16C 109.5
H16B C16 H16C 109.5
C15 C17 H17A 109.5
C15 C17 H17B 109.5
H17A C17 H17B 109.5
C15 C17 H17C 109.5
H17A C17 H17C 109.5
H17B C17 H17C 109.5
C15 C18 H18A 109.5
C15 C18 H18B 109.5
H18A C18 H18B 109.5
C15 C18 H18C 109.5
H18A C18 H18C 109.5
H18B C18 H18C 109.5
N4 C19 C22 109.7(5)
N4 C19 C21 105.3(5)
C22 C19 C21 109.2(5)
N4 C19 C20 111.6(5)
C22 C19 C20 110.4(5)
C21 C19 C20 110.5(5)
C19 C20 H20A 109.5
C19 C20 H20B 109.5
H20A C20 H20B 109.5
C19 C20 H20C 109.5
H20A C20 H20C 109.5
H20B C20 H20C 109.5
C19 C21 H21A 109.5
C19 C21 H21B 109.5
H21A C21 H21B 109.5
C19 C21 H21C 109.5
H21A C21 H21C 109.5
H21B C21 H21C 109.5
C19 C22 H22A 109.5
C19 C22 H22B 109.5
H22A C22 H22B 109.5
C19 C22 H22C 109.5
H22A C22 H22C 109.5
H22B C22 H22C 109.5

loop_
_geom_bond_atom_site_label_1
_geom_bond_atom_site_label_2
_geom_bond_distance
Si1 C14 1.863(6)
Si1 C13 1.868(6)
Si1 C2 1.870(5)
Si1 C12 1.879(6)
N1 C1 1.384(7)
N1 C4 1.403(7)
N1 C5 1.408(7)
N2 C11 1.145(8)
N3 C3 1.428(7)
N3 C15 1.487(7)
N3 H3 0.8800
N4 C4 1.406(7)
N4 C19 1.500(6)
N4 H4 0.8800
C1 C2 1.371(8)
C1 H1 0.9500
C2 C3 1.448(7)
C3 C4 1.381(7)
C5 C6 1.382(8)
C5 C10 1.411(8)
C6 C7 1.375(8)
C6 H6 0.9500
C7 C8 1.406(8)
C7 H7 0.9500
C8 C9 1.393(8)
C8 C11 1.444(8)
C9 C10 1.372(8)
C9 H9 0.9500
C10 H10 0.9500
C12 H12A 0.9800
C12 H12B 0.9800
C12 H12C 0.9800
C13 H13A 0.9800
C13 H13B 0.9800
C13 H13C 0.9800
C14 H14A 0.9800
C14 H14B 0.9800
C14 H14C 0.9800
C15 C17 1.522(9)
C15 C18 1.525(8)
C15 C16 1.525(9)
C16 H16A 0.9800
C16 H16B 0.9800
C16 H16C 0.9800
C17 H17A 0.9800
C17 H17B 0.9800
C17 H17C 0.9800
C18 H18A 0.9800
C18 H18B 0.9800
C18 H18C 0.9800
C19 C22 1.524(9)
C19 C21 1.530(8)
C19 C20 1.537(8)
C20 H20A 0.9800
C20 H20B 0.9800
C20 H20C 0.9800
C21 H21A 0.9800
C21 H21B 0.9800
C21 H21C 0.9800
C22 H22A 0.9800
C22 H22B 0.9800
C22 H22C 0.9800

loop_
_geom_torsion_atom_site_label_1
_geom_torsion_atom_site_label_2
_geom_torsion_atom_site_label_3
_geom_torsion_atom_site_label_4
_geom_torsion
C4 N1 C1 C2 2.5(6)
C5 N1 C1 C2 -175.8(4)
N1 C1 C2 C3 -1.4(6)
N1 C1 C2 Si1 -179.8(3)
C14 Si1 C2 C1 33.9(5)
C13 Si1 C2 C1 -83.7(5)
C12 Si1 C2 C1 152.7(4)
C14 Si1 C2 C3 -143.9(5)
C13 Si1 C2 C3 98.5(5)
C12 Si1 C2 C3 -25.1(6)
C15 N3 C3 C4 90.2(6)
C15 N3 C3 C2 -94.5(6)
C1 C2 C3 C4 -0.1(5)
Si1 C2 C3 C4 177.9(4)
C1 C2 C3 N3 -176.0(5)
Si1 C2 C3 N3 2.0(8)
N3 C3 C4 N1 177.6(4)
C2 C3 C4 N1 1.6(5)
N3 C3 C4 N4 -4.7(8)
C2 C3 C4 N4 179.3(5)
C1 N1 C4 C3 -2.5(5)
C5 N1 C4 C3 175.8(4)
C1 N1 C4 N4 179.5(4)
C5 N1 C4 N4 -2.3(7)
C19 N4 C4 C3 91.5(7)
C19 N4 C4 N1 -91.0(6)
C1 N1 C5 C6 133.1(5)
C4 N1 C5 C6 -44.9(7)
C1 N1 C5 C10 -44.5(6)
C4 N1 C5 C10 137.6(5)
C10 C5 C6 C7 -0.7(7)
N1 C5 C6 C7 -178.2(5)
C5 C6 C7 C8 -0.7(8)
C6 C7 C8 C9 1.2(8)
C6 C7 C8 C11 -179.9(5)
C7 C8 C9 C10 -0.2(7)
C11 C8 C9 C10 -179.1(5)
C8 C9 C10 C5 -1.3(7)
C6 C5 C10 C9 1.8(7)
N1 C5 C10 C9 179.4(4)
C9 C8 C11 N2 121(22)
C7 C8 C11 N2 -58(22)
C3 N3 C15 C17 170.6(5)
C3 N3 C15 C18 51.3(7)
C3 N3 C15 C16 -70.6(6)
C4 N4 C19 C22 69.4(7)
C4 N4 C19 C21 -173.2(5)
C4 N4 C19 C20 -53.2(7)
